data_4512045
loop_
_publ_author_name
'Agarwal, Rashmi A.'
'Bharadwaj, Parimal K.'

_publ_section_title
;
 Guest Exchange Reactions in Isostructural 3D Porous Coordination Polymers
 of Ni(II), Co(II), and Mn(II)
;
_journal_issue 11
_journal_name_full 'Crystal Growth &amp; Design'
_journal_page_first 6115
_journal_paper_doi 10.1021/cg501279y
_journal_volume 14
_journal_year 2014
_chemical_formula_moiety 'C63 H39 Cl Co2 N12 O6'
_chemical_formula_sum 'C63 H39 Cl Co2 N12 O6'
_chemical_formula_weight 1213.37
_chemical_name_systematic
;
 ?
;
_space_group_IT_number 159
_symmetry_cell_setting trigonal
_symmetry_space_group_name_Hall 'P 3 -2c'
_symmetry_space_group_name_H-M 'P 3 1 c'
_atom_sites_solution_hydrogens geom
_atom_sites_solution_primary direct
_atom_sites_solution_secondary difmap
_audit_creation_method SHELXL-97
_cell_angle_alpha 90.000(5)
_cell_angle_beta 90.000(5)
_cell_angle_gamma 120.000(5)
_cell_formula_units_Z 2
_cell_length_a 17.033(5)
_cell_length_b 17.033(5)
_cell_length_c 13.928(5)
_cell_measurement_reflns_used 999
_cell_measurement_temperature 100(2)
_cell_measurement_theta_max 25.49
_cell_measurement_theta_min 2.01
_cell_volume 3499.5(19)
_computing_cell_refinement 'SAINT 6.45 ( Bruker, 2003)'
_computing_data_collection 'SMART 5.628 (Bruker, 2003)'
_computing_data_reduction 'SAINT 6.45 ( Bruker, 2003)'
_computing_molecular_graphics 'DIAMOND 2.1e'
_computing_structure_refinement 'SHELXL-97 (Sheldrick, 1997)'
_computing_structure_solution SIR-97
_diffrn_ambient_temperature 100(2)
_diffrn_measured_fraction_theta_full 1.000
_diffrn_measured_fraction_theta_max 1.000
_diffrn_measurement_device_type 'BRUKER SMART APEX'
_diffrn_measurement_method /w-scans
_diffrn_radiation_monochromator graphite
_diffrn_radiation_source 'fine-focus sealed tube'
_diffrn_radiation_type MoK\a
_diffrn_radiation_wavelength 0.71073
_diffrn_reflns_av_R_equivalents 0.0722
_diffrn_reflns_av_sigmaI/netI 0.0678
_diffrn_reflns_limit_h_max 14
_diffrn_reflns_limit_h_min -20
_diffrn_reflns_limit_k_max 20
_diffrn_reflns_limit_k_min -20
_diffrn_reflns_limit_l_max 16
_diffrn_reflns_limit_l_min -16
_diffrn_reflns_number 18646
_diffrn_reflns_theta_full 25.49
_diffrn_reflns_theta_max 25.49
_diffrn_reflns_theta_min 2.01
_exptl_absorpt_coefficient_mu 0.564
_exptl_absorpt_correction_T_max 0.8955
_exptl_absorpt_correction_T_min 0.8859
_exptl_absorpt_correction_type empirical
_exptl_absorpt_process_details SADABS
_exptl_crystal_colour pink
_exptl_crystal_density_diffrn 1.152
_exptl_crystal_density_method 'not measured'
_exptl_crystal_description needle
_exptl_crystal_F_000 1240
_exptl_crystal_size_max 0.22
_exptl_crystal_size_mid 0.21
_exptl_crystal_size_min 0.20
_refine_diff_density_max 0.888
_refine_diff_density_min -0.335
_refine_diff_density_rms 0.074
_refine_ls_abs_structure_details 'Flack H D (1983), Acta Cryst. A39, 876-881'
_refine_ls_abs_structure_Flack 0.42(5)
_refine_ls_extinction_method empirical
_refine_ls_goodness_of_fit_ref 1.024
_refine_ls_hydrogen_treatment constr
_refine_ls_matrix_type full
_refine_ls_number_parameters 238
_refine_ls_number_reflns 4371
_refine_ls_number_restraints 1
_refine_ls_restrained_S_all 1.024
_refine_ls_R_factor_all 0.0830
_refine_ls_R_factor_gt 0.0586
_refine_ls_shift/su_max 0.000
_refine_ls_shift/su_mean 0.000
_refine_ls_structure_factor_coef Fsqd
_refine_ls_weighting_details 'calc w=1/[\s^2^(Fo^2^)+(0.0768P)^2^+0.0000P] where P=(Fo^2^+2Fc^2^)/3'
_refine_ls_weighting_scheme calc
_refine_ls_wR_factor_gt 0.1396
_refine_ls_wR_factor_ref 0.1528
_reflns_number_gt 2976
_reflns_number_total 4371
_reflns_threshold_expression >2sigma(I)
_cod_data_source_file cg501279y_si_002.cif
_cod_data_source_block Compound8
_cod_depositor_comments
;
The following automatic conversions were performed:

'_symmetry_cell_setting' value 'Trigonal' changed to 'trigonal'
according to
/home/saulius/struct/COD-crude-data--automatic-downloads/rss-feeds/ACS/lib/dictionaries/cif_core.dic
dictionary named 'cif_core.dic' version 2.4.2 from
2011-04-26.

'_refine_ls_hydrogen_treatment' value 'Constr' changed
to 'constr' according to
/home/saulius/struct/COD-crude-data--automatic-downloads/rss-feeds/ACS/lib/dictionaries/cif_core.dic
dictionary named 'cif_core.dic' version 2.4.2 from 2011-04-26.

Automatic conversion script
Id: cif_fix_values 2281 2013-09-26 08:29:07Z andrius 

 Adding full bibliography for 4512038--4512047.cif.
;
_cod_original_sg_symbol_H-M P31c
_cod_database_code 4512045

loop_
_symmetry_equiv_pos_as_xyz
'x, y, z'
'-y, x-y, z'
'-x+y, -x, z'
'y, x, z+1/2'
'-x, -x+y, z+1/2'
'x-y, -y, z+1/2'

loop_
_atom_site_label
_atom_site_type_symbol
_atom_site_fract_x
_atom_site_fract_y
_atom_site_fract_z
_atom_site_U_iso_or_equiv
_atom_site_adp_type
_atom_site_occupancy
_atom_site_symmetry_multiplicity
_atom_site_calc_flag
_atom_site_refinement_flags
Co1 Co 0.6667 0.3333 0.00328(7) 0.0292(5) Uani 1 3 d S
Co2 Co 0.6667 0.3333 0.29820(7) 0.0279(5) Uani 1 3 d S
Cl1 Cl 0.6667 0.3333 0.6496(5) 0.0399(4) Uani 1 3 d S
O1 O 0.6462(4) 0.4231(4) 0.0801(4) 0.0322(15) Uani 1 1 d .
O2 O 0.5756(4) 0.3555(4) 0.2182(4) 0.0317(15) Uani 1 1 d .
N1 N 0.7733(5) 0.3349(4) 0.3857(4) 0.0278(18) Uani 1 1 d .
N2 N 0.8891(5) 0.3944(6) 0.4886(5) 0.036(2) Uani 1 1 d .
N3 N 0.7703(6) 0.4398(5) 0.9150(5) 0.037(2) Uani 1 1 d .
N4 N 0.8909(5) 0.4931(6) 0.8136(5) 0.039(2) Uani 1 1 d .
C1 C 0.5927(7) 0.4085(7) 0.1544(8) 0.0262(9) Uani 1 1 d .
C2 C 0.8100(5) 0.3840(5) 0.4590(6) 0.032(2) Uiso 1 1 d .
H2 H 0.7826 0.4118 0.4911 0.038 Uiso 1 1 calc R
C3 C 0.8324(7) 0.2989(7) 0.3658(8) 0.054(3) Uani 1 1 d .
C4 C 0.8233(10) 0.2389(10) 0.2933(10) 0.098(5) Uani 1 1 d .
H4 H 0.7835 0.2219 0.2417 0.117 Uiso 1 1 calc R
C5 C 0.8850(10) 0.2083(10) 0.3115(11) 0.164(9) Uani 1 1 d .
H5 H 0.8758 0.1566 0.2793 0.196 Uiso 1 1 calc R
C6 C 0.9553(12) 0.2478(14) 0.3712(13) 0.200(11) Uani 1 1 d .
H6 H 1.0010 0.2331 0.3674 0.240 Uiso 1 1 calc R
C7 C 0.9613(9) 0.3079(10) 0.4363(12) 0.110(6) Uani 1 1 d .
H7 H 1.0044 0.3275 0.4850 0.132 Uiso 1 1 calc R
C8 C 0.9080(8) 0.3367(7) 0.4301(7) 0.051(3) Uani 1 1 d .
C9 C 0.9409(6) 0.4471(8) 0.5699(7) 0.047(3) Uani 1 1 d .
C10 C 1.0376(7) 0.4963(7) 0.5701(6) 0.043(2) Uani 1 1 d .
H10 H 1.0697 0.4987 0.5151 0.052 Uiso 1 1 calc R
C11 C 1.0819(3) 0.5392(7) 0.6502(8) 0.0333(10) Uani 1 1 d .
C12 C 1.0320(6) 0.5404(6) 0.7336(6) 0.0260(18) Uiso 1 1 d .
H12 H 1.0624 0.5719 0.7886 0.031 Uiso 1 1 calc R
C13 C 0.9416(6) 0.4956(6) 0.7303(6) 0.033(2) Uani 1 1 d .
C14 C 0.8938(3) 0.4508(8) 0.6531(8) 0.0401(12) Uani 1 1 d .
H14 H 0.8309 0.4225 0.6534 0.048 Uiso 1 1 calc R
C15 C 0.8118(5) 0.4176(6) 0.8434(6) 0.034(2) Uiso 1 1 d .
H15 H 0.7895 0.3596 0.8185 0.041 Uiso 1 1 calc R
C16 C 0.8295(6) 0.5281(7) 0.9352(5) 0.041(2) Uani 1 1 d .
C17 C 0.8240(8) 0.5863(7) 1.0015(8) 0.070(4) Uani 1 1 d .
H17 H 0.7703 0.5663 1.0355 0.084 Uiso 1 1 calc R
C18 C 0.8958(10) 0.6735(9) 1.0189(10) 0.142(7) Uani 1 1 d .
H18 H 0.8961 0.7065 1.0722 0.170 Uiso 1 1 calc R
C19 C 0.9706(12) 0.7108(10) 0.9505(12) 0.164(8) Uani 1 1 d .
H19 H 1.0136 0.7721 0.9542 0.197 Uiso 1 1 calc R
C20 C 0.9803(8) 0.6575(8) 0.8789(9) 0.089(4) Uani 1 1 d .
H20 H 1.0309 0.6793 0.8393 0.107 Uiso 1 1 calc R
C21 C 0.9002(8) 0.5610(7) 0.8723(8) 0.051(3) Uani 1 1 d .

loop_
_atom_site_aniso_label
_atom_site_aniso_U_11
_atom_site_aniso_U_22
_atom_site_aniso_U_33
_atom_site_aniso_U_23
_atom_site_aniso_U_13
_atom_site_aniso_U_12
Co1 0.0371(8) 0.0371(8) 0.0132(10) 0.000 0.000 0.0186(4)
Co2 0.0340(7) 0.0340(7) 0.0158(10) 0.000 0.000 0.0170(4)
Cl1 0.0430(6) 0.0430(6) 0.0338(9) 0.000 0.000 0.0215(3)
O1 0.036(3) 0.031(3) 0.021(3) 0.005(3) 0.004(3) 0.010(3)
O2 0.050(4) 0.051(4) 0.009(3) 0.002(3) -0.003(3) 0.037(4)
N1 0.029(4) 0.031(4) 0.009(3) -0.003(2) 0.001(3) 0.003(3)
N2 0.037(4) 0.058(5) 0.014(3) 0.005(3) -0.008(3) 0.024(4)
N3 0.049(5) 0.029(4) 0.028(4) 0.010(3) 0.010(4) 0.016(4)
N4 0.038(5) 0.051(5) 0.033(4) -0.016(4) -0.005(4) 0.025(4)
C1 0.031(5) 0.029(4) 0.017(2) -0.006(3) -0.005(3) 0.0140(16)
C3 0.059(7) 0.061(7) 0.069(7) -0.026(6) -0.023(5) 0.051(6)
C4 0.108(11) 0.135(12) 0.090(10) -0.072(9) -0.041(8) 0.090(11)
C5 0.156(13) 0.185(14) 0.228(17) -0.186(14) -0.127(12) 0.144(12)
C6 0.179(15) 0.30(2) 0.26(2) -0.220(19) -0.171(15) 0.218(17)
C7 0.097(8) 0.139(11) 0.144(13) -0.086(9) -0.085(8) 0.097(9)
C8 0.056(6) 0.069(7) 0.041(6) -0.044(5) -0.036(4) 0.042(5)
C9 0.034(5) 0.100(8) 0.024(5) -0.006(5) -0.009(4) 0.046(5)
C10 0.059(5) 0.064(5) 0.009(3) 0.001(2) 0.003(2) 0.032(4)
C11 0.040(2) 0.031(5) 0.023(2) 0.008(3) 0.016(5) 0.013(5)
C13 0.054(5) 0.057(6) 0.014(4) 0.002(4) 0.002(3) 0.048(5)
C14 0.037(2) 0.069(6) 0.022(2) -0.002(3) 0.000(5) 0.033(5)
C16 0.042(5) 0.061(7) 0.015(4) 0.004(4) 0.013(4) 0.021(5)
C17 0.062(7) 0.035(6) 0.098(9) 0.005(6) 0.057(7) 0.013(5)
C18 0.158(12) 0.049(6) 0.130(9) -0.015(6) 0.115(9) -0.015(7)
C19 0.163(13) 0.065(9) 0.195(14) -0.048(9) 0.133(11) 0.005(9)
C20 0.083(7) 0.049(6) 0.084(7) -0.031(5) 0.063(6) -0.006(5)
C21 0.053(6) 0.028(5) 0.058(7) 0.010(4) 0.008(5) 0.008(4)

loop_
_atom_type_symbol
_atom_type_description
_atom_type_scat_dispersion_real
_atom_type_scat_dispersion_imag
_atom_type_scat_source
C C 0.0033 0.0016 'International Tables Vol C Tables 4.2.6.8 and 6.1.1.4'
H H 0.0000 0.0000 'International Tables Vol C Tables 4.2.6.8 and 6.1.1.4'
N N 0.0061 0.0033 'International Tables Vol C Tables 4.2.6.8 and 6.1.1.4'
O O 0.0106 0.0060 'International Tables Vol C Tables 4.2.6.8 and 6.1.1.4'
Co Co 0.3494 0.9721 'International Tables Vol C Tables 4.2.6.8 and 6.1.1.4'
Cl Cl 0.1484 0.1585 'International Tables Vol C Tables 4.2.6.8 and 6.1.1.4'

loop_
_geom_angle_atom_site_label_1
_geom_angle_atom_site_label_2
_geom_angle_atom_site_label_3
_geom_angle
_geom_angle_site_symmetry_1
_geom_angle_site_symmetry_3
O1 Co1 O1 94.9(2) 3_665 2_655
O1 Co1 O1 94.9(2) 3_665 .
O1 Co1 O1 94.9(2) 2_655 .
O1 Co1 N3 92.5(2) 3_665 3_664
O1 Co1 N3 81.9(3) 2_655 3_664
O1 Co1 N3 172.2(2) . 3_664
O1 Co1 N3 81.9(3) 3_665 1_554
O1 Co1 N3 172.2(2) 2_655 1_554
O1 Co1 N3 92.5(2) . 1_554
N3 Co1 N3 91.1(3) 3_664 1_554
O1 Co1 N3 172.2(2) 3_665 2_654
O1 Co1 N3 92.5(2) 2_655 2_654
O1 Co1 N3 81.9(3) . 2_654
N3 Co1 N3 91.1(3) 3_664 2_654
N3 Co1 N3 91.1(3) 1_554 2_654
O2 Co2 O2 94.2(2) 2_655 3_665
O2 Co2 O2 94.2(2) 2_655 .
O2 Co2 O2 94.2(2) 3_665 .
O2 Co2 N1 94.3(2) 2_655 .
O2 Co2 N1 80.5(2) 3_665 .
O2 Co2 N1 170.3(2) . .
O2 Co2 N1 80.5(2) 2_655 3_665
O2 Co2 N1 170.3(2) 3_665 3_665
O2 Co2 N1 94.3(2) . 3_665
N1 Co2 N1 91.7(2) . 3_665
O2 Co2 N1 170.3(2) 2_655 2_655
O2 Co2 N1 94.3(2) 3_665 2_655
O2 Co2 N1 80.5(2) . 2_655
N1 Co2 N1 91.7(2) . 2_655
N1 Co2 N1 91.7(2) 3_665 2_655
C1 O1 Co1 129.3(6) . .
C1 O2 Co2 127.7(6) . .
C2 N1 C3 102.5(8) . .
C2 N1 Co2 126.3(7) . .
C3 N1 Co2 130.0(6) . .
C2 N2 C8 107.0(7) . .
C2 N2 C9 126.1(8) . .
C8 N2 C9 126.6(7) . .
C16 N3 C15 104.7(8) . .
C16 N3 Co1 130.7(6) . 1_556
C15 N3 Co1 119.6(6) . 1_556
C21 N4 C15 104.8(8) . .
C21 N4 C13 130.5(8) . .
C15 N4 C13 124.2(7) . .
O2 C1 O1 127.7(4) . .
O2 C1 C11 118.6(9) . 6_564
O1 C1 C11 113.4(9) . 6_564
N1 C2 N2 117.9(8) . .
N1 C2 H2 121.0 . .
N2 C2 H2 121.0 . .
C4 C3 C8 122.0(10) . .
C4 C3 N1 127.4(10) . .
C8 C3 N1 110.5(8) . .
C3 C4 C5 108.2(11) . .
C3 C4 H4 125.9 . .
C5 C4 H4 125.9 . .
C6 C5 C4 125.0(11) . .
C6 C5 H5 117.5 . .
C4 C5 H5 117.5 . .
C5 C6 C7 121.1(13) . .
C5 C6 H6 119.5 . .
C7 C6 H6 119.5 . .
C8 C7 C6 118.0(13) . .
C8 C7 H7 121.0 . .
C6 C7 H7 121.0 . .
C7 C8 C3 122.8(10) . .
C7 C8 N2 134.2(10) . .
C3 C8 N2 101.8(8) . .
C10 C9 C14 118.7(8) . .
C10 C9 N2 122.4(8) . .
C14 C9 N2 118.8(8) . .
C11 C10 C9 119.5(8) . .
C11 C10 H10 120.2 . .
C9 C10 H10 120.2 . .
C10 C11 C12 120.1(4) . .
C10 C11 C1 121.6(9) . 6_665
C12 C11 C1 118.3(9) . 6_665
C13 C12 C11 118.9(8) . .
C13 C12 H12 120.6 . .
C11 C12 H12 120.6 . .
C12 C13 C14 123.7(7) . .
C12 C13 N4 119.6(8) . .
C14 C13 N4 116.6(8) . .
C13 C14 C9 118.9(4) . .
C13 C14 H14 120.5 . .
C9 C14 H14 120.5 . .
N3 C15 N4 110.9(8) . .
N3 C15 H15 124.6 . .
N4 C15 H15 124.6 . .
N3 C16 C21 109.7(8) . .
N3 C16 C17 130.5(8) . .
C21 C16 C17 119.6(10) . .
C16 C17 C18 122.6(10) . .
C16 C17 H17 118.7 . .
C18 C17 H17 118.7 . .
C17 C18 C19 117.5(12) . .
C17 C18 H18 121.3 . .
C19 C18 H18 121.3 . .
C20 C19 C18 122.6(13) . .
C20 C19 H19 118.7 . .
C18 C19 H19 118.7 . .
C19 C20 C21 113.9(11) . .
C19 C20 H20 123.0 . .
C21 C20 H20 123.0 . .
N4 C21 C16 109.5(9) . .
N4 C21 C20 127.8(10) . .
C16 C21 C20 122.3(10) . .

loop_
_geom_bond_atom_site_label_1
_geom_bond_atom_site_label_2
_geom_bond_distance
_geom_bond_site_symmetry_2
Co1 O1 2.035(6) 3_665
Co1 O1 2.035(6) 2_655
Co1 O1 2.035(6) .
Co1 N3 2.171(8) 3_664
Co1 N3 2.171(8) 1_554
Co1 N3 2.171(8) 2_654
Co2 O2 2.091(6) 2_655
Co2 O2 2.091(6) 3_665
Co2 O2 2.091(6) .
Co2 N1 2.177(8) .
Co2 N1 2.177(8) 3_665
Co2 N1 2.177(8) 2_655
O1 C1 1.317(11) .
O2 C1 1.194(11) .
N1 C2 1.268(10) .
N1 C3 1.442(12) .
N2 C2 1.332(10) .
N2 C8 1.431(12) .
N2 C9 1.440(11) .
N3 C16 1.357(13) .
N3 C15 1.381(10) .
N3 Co1 2.171(8) 1_556
N4 C21 1.359(13) .
N4 C15 1.382(10) .
N4 C13 1.435(10) .
C1 C11 1.510(5) 6_564
C2 H2 0.9300 .
C3 C4 1.389(13) .
C3 C8 1.431(13) .
C4 C5 1.408(18) .
C4 H4 0.9300 .
C5 C6 1.331(17) .
C5 H5 0.9300 .
C6 C7 1.334(17) .
C6 H6 0.9300 .
C7 C8 1.231(14) .
C7 H7 0.9300 .
C9 C10 1.427(13) .
C9 C14 1.429(13) .
C10 C11 1.340(14) .
C10 H10 0.9300 .
C11 C12 1.446(13) .
C11 C1 1.510(6) 6_665
C12 C13 1.334(12) .
C12 H12 0.9300 .
C13 C14 1.334(13) .
C14 H14 0.9300 .
C15 H15 0.9300 .
C16 C21 1.362(13) .
C16 C17 1.393(12) .
C17 C18 1.394(16) .
C17 H17 0.9300 .
C18 C19 1.458(16) .
C18 H18 0.9300 .
C19 C20 1.413(14) .
C19 H19 0.9300 .
C20 C21 1.527(14) .
C20 H20 0.9300 .

loop_
_geom_torsion_atom_site_label_1
_geom_torsion_atom_site_label_2
_geom_torsion_atom_site_label_3
_geom_torsion_atom_site_label_4
_geom_torsion
_geom_torsion_site_symmetry_1
_geom_torsion_site_symmetry_4
O1 Co1 O1 C1 -94.2(6) 3_665 .
O1 Co1 O1 C1 1.1(7) 2_655 .
N3 Co1 O1 C1 67(2) 3_664 .
N3 Co1 O1 C1 -176.3(7) 1_554 .
N3 Co1 O1 C1 92.9(7) 2_654 .
O2 Co2 O2 C1 -98.6(6) 2_655 .
O2 Co2 O2 C1 -4.1(7) 3_665 .
N1 Co2 O2 C1 52.7(17) . .
N1 Co2 O2 C1 -179.4(7) 3_665 .
N1 Co2 O2 C1 89.6(7) 2_655 .
O2 Co2 N1 C2 -171.4(6) 2_655 .
O2 Co2 N1 C2 95.0(6) 3_665 .
O2 Co2 N1 C2 37.3(18) . .
N1 Co2 N1 C2 -90.8(5) 3_665 .
N1 Co2 N1 C2 1.0(7) 2_655 .
O2 Co2 N1 C3 23.8(8) 2_655 .
O2 Co2 N1 C3 -69.7(8) 3_665 .
O2 Co2 N1 C3 -127.5(15) . .
N1 Co2 N1 C3 104.5(8) 3_665 .
N1 Co2 N1 C3 -163.8(8) 2_655 .
Co2 O2 C1 O1 47.3(16) . .
Co2 O2 C1 C11 -138.7(8) . 6_564
Co1 O1 C1 O2 36.0(16) . .
Co1 O1 C1 C11 -138.3(8) . 6_564
C3 N1 C2 N2 5.6(10) . .
Co2 N1 C2 N2 -162.5(6) . .
C8 N2 C2 N1 -5.3(11) . .
C9 N2 C2 N1 -180.0(9) . .
C2 N1 C3 C4 178.7(12) . .
Co2 N1 C3 C4 -13.8(16) . .
C2 N1 C3 C8 -3.8(11) . .
Co2 N1 C3 C8 163.7(7) . .
C8 C3 C4 C5 14.2(19) . .
N1 C3 C4 C5 -168.7(12) . .
C3 C4 C5 C6 -17(3) . .
C4 C5 C6 C7 16(4) . .
C5 C6 C7 C8 -11(3) . .
C6 C7 C8 C3 10(3) . .
C6 C7 C8 N2 174.3(17) . .
C4 C3 C8 C7 -13(2) . .
N1 C3 C8 C7 169.9(13) . .
C4 C3 C8 N2 178.6(12) . .
N1 C3 C8 N2 1.0(12) . .
C2 N2 C8 C7 -164.8(16) . .
C9 N2 C8 C7 10(2) . .
C2 N2 C8 C3 2.1(11) . .
C9 N2 C8 C3 176.8(9) . .
C2 N2 C9 C10 -144.6(10) . .
C8 N2 C9 C10 41.7(15) . .
C2 N2 C9 C14 34.9(15) . .
C8 N2 C9 C14 -138.8(11) . .
C14 C9 C10 C11 4.9(16) . .
N2 C9 C10 C11 -175.6(10) . .
C9 C10 C11 C12 -4.0(18) . .
C9 C10 C11 C1 179.4(10) . 6_665
C10 C11 C12 C13 2.4(17) . .
C1 C11 C12 C13 179.0(9) 6_665 .
C11 C12 C13 C14 -1.6(14) . .
C11 C12 C13 N4 177.6(8) . .
C21 N4 C13 C12 48.4(14) . .
C15 N4 C13 C12 -140.3(9) . .
C21 N4 C13 C14 -132.4(12) . .
C15 N4 C13 C14 38.9(13) . .
C12 C13 C14 C9 2.5(19) . .
N4 C13 C14 C9 -176.7(8) . .
C10 C9 C14 C13 -4.0(19) . .
N2 C9 C14 C13 176.4(8) . .
C16 N3 C15 N4 -5.7(9) . .
Co1 N3 C15 N4 -163.4(6) 1_556 .
C21 N4 C15 N3 3.7(10) . .
C13 N4 C15 N3 -169.5(8) . .
C15 N3 C16 C21 5.5(10) . .
Co1 N3 C16 C21 159.8(7) 1_556 .
C15 N3 C16 C17 -179.8(10) . .
Co1 N3 C16 C17 -25.5(15) 1_556 .
N3 C16 C17 C18 173.6(13) . .
C21 C16 C17 C18 -12.1(18) . .
C16 C17 C18 C19 14(2) . .
C17 C18 C19 C20 -11(3) . .
C18 C19 C20 C21 7(3) . .
C15 N4 C21 C16 -0.1(11) . .
C13 N4 C21 C16 172.5(9) . .
C15 N4 C21 C20 173.3(11) . .
C13 N4 C21 C20 -14.1(19) . .
N3 C16 C21 N4 -3.5(12) . .
C17 C16 C21 N4 -178.9(10) . .
N3 C16 C21 C20 -177.4(10) . .
C17 C16 C21 C20 7.3(16) . .
C19 C20 C21 N4 -177.4(15) . .
C19 C20 C21 C16 -5(2) . .

loop_
_platon_squeeze_void_nr
_platon_squeeze_void_average_x
_platon_squeeze_void_average_y
_platon_squeeze_void_average_z
_platon_squeeze_void_volume
_platon_squeeze_void_count_electrons
_platon_squeeze_void_content
1 0.000 0.000 -0.061 1140 192 ' '
